data_7231603
loop_
_publ_author_name
'Iturmendi, Amaia'
'Iglesias, Manuel'
'Munarriz, Julen'
'Polo, Victor'
'Passarelli, Vincenzo'
'P\'erez-Torrente, Jes\'us J.'
'Oro, Luis A.'

_publ_section_title
;
 A highly efficient Ir-catalyst for the solventless dehydrogenation of
 formic acid: the key role of an N-heterocyclic olefin
;
_journal_issue 21
_journal_name_full 'Green Chemistry'
_journal_page_first 4875
_journal_paper_doi 10.1039/C8GC02794C
_journal_volume 20
_journal_year 2018
_chemical_formula_moiety 'C39 H43 Ir N3 P2, B F4, C H2 Cl2'
_chemical_formula_sum 'C40 H45 B Cl2 F4 Ir N3 P2'
_chemical_formula_weight 979.64
_space_group_crystal_system triclinic
_space_group_IT_number 2
_space_group_name_Hall '-P 1'
_space_group_name_H-M_alt 'P -1'
_symmetry_space_group_name_Hall '-P 1'
_symmetry_space_group_name_H-M 'P -1'
_atom_sites_solution_hydrogens mixed
_atom_sites_solution_primary heavy
_atom_sites_solution_secondary difmap
_audit_creation_method SHELXL-2014/7
_audit_update_record
;
2018-07-25 deposited with the CCDC.
2018-10-03 downloaded from the CCDC.
;
_cell_angle_alpha 84.204(2)
_cell_angle_beta 84.669(2)
_cell_angle_gamma 72.812(2)
_cell_formula_units_Z 2
_cell_length_a 11.0544(15)
_cell_length_b 13.3742(18)
_cell_length_c 14.3388(19)
_cell_measurement_reflns_used 6997
_cell_measurement_temperature 100(2)
_cell_measurement_theta_max 26.681
_cell_measurement_theta_min 2.225
_cell_volume 2010.4(5)
_computing_cell_refinement 'SAINT+ in APEX2 (Bruker AXS,2008)'
_computing_data_collection 'SMART in APEX2 (Bruker AXS,2008)'
_computing_data_reduction 'SAINT+ in APEX2 (Bruker AXS,2008)'
_computing_molecular_graphics 'XP program, SHELXTL v6.12, Bruker2000'
_computing_publication_material 'XCIF program, PLATON(Spek, 1998)'
_computing_structure_refinement 'SHELXL-2014/7 (Sheldrick, 2014)'
_computing_structure_solution 'SHELXS-2013 (Sheldrick, 2008)'
_diffrn_ambient_temperature 100(2)
_diffrn_detector_area_resol_mean 8.26
_diffrn_measured_fraction_theta_full 0.995
_diffrn_measured_fraction_theta_max 0.990
_diffrn_measurement_device_type 'Bruker APEX DUO system'
_diffrn_measurement_method '\w and \f rotations with narrow frames'
_diffrn_radiation_monochromator graphite
_diffrn_radiation_source 'fine-focus sealed tube'
_diffrn_radiation_type MoK\a
_diffrn_radiation_wavelength 0.71073
_diffrn_reflns_av_R_equivalents 0.0448
_diffrn_reflns_av_unetI/netI 0.0621
_diffrn_reflns_Laue_measured_fraction_full 0.995
_diffrn_reflns_Laue_measured_fraction_max 0.990
_diffrn_reflns_limit_h_max 13
_diffrn_reflns_limit_h_min -13
_diffrn_reflns_limit_k_max 16
_diffrn_reflns_limit_k_min -16
_diffrn_reflns_limit_l_max 17
_diffrn_reflns_limit_l_min -17
_diffrn_reflns_number 20667
_diffrn_reflns_point_group_measured_fraction_full 0.995
_diffrn_reflns_point_group_measured_fraction_max 0.990
_diffrn_reflns_theta_full 25.000
_diffrn_reflns_theta_max 26.371
_diffrn_reflns_theta_min 2.061
_exptl_absorpt_coefficient_mu 3.585
_exptl_absorpt_correction_T_max 0.5481
_exptl_absorpt_correction_T_min 0.3852
_exptl_absorpt_correction_type multi-scan
_exptl_absorpt_process_details
; 
 Multi-scan correction included in APEX2 package (Bruker AXS, 2008)
;
_exptl_crystal_colour colorless
_exptl_crystal_density_diffrn 1.618
_exptl_crystal_description prism
_exptl_crystal_F_000 976
_exptl_crystal_size_max 0.280
_exptl_crystal_size_mid 0.120
_exptl_crystal_size_min 0.120
_refine_diff_density_max 2.262
_refine_diff_density_min -2.004
_refine_diff_density_rms 0.159
_refine_ls_extinction_method none
_refine_ls_goodness_of_fit_ref 1.058
_refine_ls_hydrogen_treatment mixed
_refine_ls_matrix_type full
_refine_ls_number_parameters 482
_refine_ls_number_reflns 8144
_refine_ls_number_restraints 9
_refine_ls_restrained_S_all 1.060
_refine_ls_R_factor_all 0.0618
_refine_ls_R_factor_gt 0.0463
_refine_ls_shift/su_max 0.004
_refine_ls_shift/su_mean 0.000
_refine_ls_structure_factor_coef Fsqd
_refine_ls_weighting_details 'w=1/[\s^2^(Fo^2^)+(0.0579P)^2^+4.7585P] where P=(Fo^2^+2Fc^2^)/3'
_refine_ls_weighting_scheme calc
_refine_ls_wR_factor_gt 0.1093
_refine_ls_wR_factor_ref 0.1174
_reflns_Friedel_coverage 0.000
_reflns_number_gt 6754
_reflns_number_total 8144
_reflns_threshold_expression 'I > 2\s(I)'
_cod_data_source_file c8gc02794c3.cif
_cod_data_source_block compound_6_VPX144
_cod_depositor_comments 'Adding full bibliography for 7231603--7231604.cif.'
_cod_database_code 7231603
_shelx_shelxl_version_number 2014/7
_shelx_space_group_comment
;
The symmetry employed for this shelxl refinement is uniquely defined
by the following loop, which should always be used as a source of
symmetry information in preference to the above space-group names.
They are only intended as comments.
;

loop_
_space_group_symop_operation_xyz
'x, y, z'
'-x, -y, -z'

loop_
_atom_site_label
_atom_site_type_symbol
_atom_site_fract_x
_atom_site_fract_y
_atom_site_fract_z
_atom_site_U_iso_or_equiv
_atom_site_adp_type
_atom_site_occupancy
_atom_site_site_symmetry_order
_atom_site_calc_flag
_atom_site_refinement_flags_posn
_atom_site_refinement_flags_adp
_atom_site_refinement_flags_occupancy
_atom_site_disorder_assembly
_atom_site_disorder_group
C43A C 0.784(3) 0.911(3) 0.415(3) 0.130(8) Uiso 0.360(11) 1 d D . P A 1
H43A H 0.7324 0.8840 0.4657 0.156 Uiso 0.360(11) 1 calc R U P A 1
H43B H 0.7281 0.9710 0.3789 0.156 Uiso 0.360(11) 1 calc R U P A 1
Cl1A Cl 0.8684(15) 0.8065(12) 0.3373(11) 0.1324(16) Uiso 0.360(11) 1 d D . P A 1
Cl2A Cl 0.9114(15) 0.9514(13) 0.4649(12) 0.1324(16) Uiso 0.360(11) 1 d D . P A 1
C43B C 0.841(3) 0.8615(16) 0.4319(14) 0.130(8) Uiso 0.640(11) 1 d D . P A 2
H43C H 0.7570 0.8638 0.4635 0.156 Uiso 0.640(11) 1 calc R U P A 2
H43D H 0.9077 0.8064 0.4648 0.156 Uiso 0.640(11) 1 calc R U P A 2
Cl1B Cl 0.8475(9) 0.8413(7) 0.3059(6) 0.1324(16) Uiso 0.640(11) 1 d D . P A 2
Cl2B Cl 0.8713(9) 0.9905(7) 0.4245(7) 0.1324(16) Uiso 0.640(11) 1 d D . P A 2
C1 C 0.1714(6) 0.4017(5) 0.1206(5) 0.0268(14) Uani 1 1 d . . . . .
H1A H 0.2479 0.3620 0.0840 0.032 Uiso 1 1 calc R U . . .
H1B H 0.0955 0.4105 0.0854 0.032 Uiso 1 1 calc R U . . .
C2 C 0.1823(6) 0.5005(5) 0.1425(4) 0.0265(14) Uani 1 1 d . . . . .
C4 C 0.2587(6) 0.6223(5) 0.1892(4) 0.0284(14) Uani 1 1 d . . . . .
H4 H 0.3161 0.6565 0.2069 0.034 Uiso 1 1 calc R U . . .
C5 C 0.1312(6) 0.6626(5) 0.1879(5) 0.0292(14) Uani 1 1 d . . . . .
H5 H 0.0825 0.7305 0.2046 0.035 Uiso 1 1 calc R U . . .
C7 C 0.4166(6) 0.4473(5) 0.1539(5) 0.0261(14) Uani 1 1 d . . . . .
H7A H 0.4798 0.4869 0.1399 0.031 Uiso 1 1 calc R U . . .
H7B H 0.4231 0.4034 0.1010 0.031 Uiso 1 1 calc R U . . .
C8 C 0.4494(6) 0.3757(5) 0.2432(4) 0.0236(13) Uani 1 1 d . . . . .
H8A H 0.4382 0.4217 0.2953 0.028 Uiso 1 1 calc R U . . .
H8B H 0.5410 0.3379 0.2362 0.028 Uiso 1 1 calc R U . . .
C9 C -0.0494(6) 0.5943(5) 0.1525(5) 0.0278(14) Uani 1 1 d . . . . .
H9A H -0.0582 0.5593 0.0970 0.033 Uiso 1 1 calc R U . . .
H9B H -0.0984 0.6692 0.1433 0.033 Uiso 1 1 calc R U . . .
C10 C -0.1063(6) 0.5448(5) 0.2398(5) 0.0277(14) Uani 1 1 d . . . . .
H10A H -0.1995 0.5677 0.2354 0.033 Uiso 1 1 calc R U . . .
H10B H -0.0891 0.5769 0.2945 0.033 Uiso 1 1 calc R U . . .
C11 C 0.4155(6) 0.2513(5) 0.4033(5) 0.0300(15) Uani 1 1 d . . . . .
C12 C 0.3355(7) 0.3013(6) 0.4758(5) 0.0374(17) Uani 1 1 d . . . . .
H12 H 0.2512 0.3418 0.4639 0.045 Uiso 1 1 calc R U . . .
C13 C 0.3775(8) 0.2925(7) 0.5657(5) 0.046(2) Uani 1 1 d . . . . .
H13 H 0.3223 0.3281 0.6144 0.055 Uiso 1 1 calc R U . . .
C14 C 0.4958(8) 0.2340(7) 0.5839(5) 0.047(2) Uani 1 1 d . . . . .
H14 H 0.5231 0.2273 0.6457 0.056 Uiso 1 1 calc R U . . .
C15 C 0.5778(8) 0.1835(7) 0.5135(6) 0.052(2) Uani 1 1 d . . . . .
H15 H 0.6610 0.1418 0.5271 0.062 Uiso 1 1 calc R U . . .
C16 C 0.5391(7) 0.1935(6) 0.4232(5) 0.0417(18) Uani 1 1 d . . . . .
H16 H 0.5970 0.1609 0.3745 0.050 Uiso 1 1 calc R U . . .
C17 C 0.4543(6) 0.1594(5) 0.2247(5) 0.0261(14) Uani 1 1 d . . . . .
C18 C 0.4802(7) 0.0597(5) 0.2713(5) 0.0340(16) Uani 1 1 d . . . . .
H18 H 0.4591 0.0530 0.3369 0.041 Uiso 1 1 calc R U . . .
C19 C 0.5365(7) -0.0310(5) 0.2239(6) 0.0426(19) Uani 1 1 d . . . . .
H19 H 0.5529 -0.0985 0.2567 0.051 Uiso 1 1 calc R U . . .
C20 C 0.5677(7) -0.0205(5) 0.1289(6) 0.0380(17) Uani 1 1 d . . . . .
H20 H 0.6071 -0.0814 0.0961 0.046 Uiso 1 1 calc R U . . .
C21 C 0.5424(6) 0.0777(5) 0.0803(5) 0.0334(16) Uani 1 1 d . . . . .
H21 H 0.5633 0.0842 0.0146 0.040 Uiso 1 1 calc R U . . .
C22 C 0.4860(6) 0.1665(5) 0.1290(5) 0.0280(14) Uani 1 1 d . . . . .
H22 H 0.4688 0.2338 0.0957 0.034 Uiso 1 1 calc R U . . .
C23 C -0.1504(6) 0.4002(5) 0.3814(5) 0.0275(14) Uani 1 1 d . . . . .
C24 C -0.0944(7) 0.3949(6) 0.4654(5) 0.0371(17) Uani 1 1 d . . . . .
H24 H -0.0065 0.3890 0.4641 0.045 Uiso 1 1 calc R U . . .
C25 C -0.1641(7) 0.3981(6) 0.5509(5) 0.0436(19) Uani 1 1 d . . . . .
H25 H -0.1248 0.3965 0.6074 0.052 Uiso 1 1 calc R U . . .
C26 C -0.2909(7) 0.4035(6) 0.5537(5) 0.0425(19) Uani 1 1 d . . . . .
H26 H -0.3382 0.4016 0.6123 0.051 Uiso 1 1 calc R U . . .
C27 C -0.3488(7) 0.4115(6) 0.4712(5) 0.0388(17) Uani 1 1 d . . . . .
H27 H -0.4369 0.4179 0.4730 0.047 Uiso 1 1 calc R U . . .
C28 C -0.2800(7) 0.4104(6) 0.3857(5) 0.0338(16) Uani 1 1 d . . . . .
H28 H -0.3213 0.4166 0.3293 0.041 Uiso 1 1 calc R U . . .
C29 C -0.1467(6) 0.3494(5) 0.1937(5) 0.0276(14) Uani 1 1 d . . . . .
C30 C -0.2096(7) 0.4066(6) 0.1160(5) 0.0351(16) Uani 1 1 d . . . . .
H30 H -0.2140 0.4786 0.1025 0.042 Uiso 1 1 calc R U . . .
C31 C -0.2648(7) 0.3578(7) 0.0594(5) 0.0399(18) Uani 1 1 d . . . . .
H31 H -0.3070 0.3968 0.0067 0.048 Uiso 1 1 calc R U . . .
C32 C -0.2602(7) 0.2536(7) 0.0775(5) 0.045(2) Uani 1 1 d . . . . .
H32 H -0.2979 0.2212 0.0368 0.055 Uiso 1 1 calc R U . . .
C33 C -0.2007(7) 0.1962(6) 0.1549(6) 0.044(2) Uani 1 1 d . . . . .
H33 H -0.1981 0.1246 0.1681 0.053 Uiso 1 1 calc R U . . .
C34 C -0.1451(6) 0.2444(5) 0.2128(6) 0.0351(17) Uani 1 1 d . . . . .
H34 H -0.1051 0.2054 0.2664 0.042 Uiso 1 1 calc R U . . .
C36 C 0.1776(6) 0.0899(5) 0.2524(5) 0.0313(15) Uani 1 1 d . . . . .
H36 H 0.1909 0.0891 0.3170 0.038 Uiso 1 1 calc R U . . .
C37 C 0.1816(7) -0.0043(5) 0.2168(6) 0.0365(17) Uani 1 1 d . . . . .
C38 C 0.1605(7) -0.0018(5) 0.1238(5) 0.0356(17) Uani 1 1 d . . . . .
H38 H 0.1629 -0.0649 0.0976 0.043 Uiso 1 1 calc R U . . .
C39 C 0.1357(6) 0.0916(6) 0.0676(5) 0.0349(16) Uani 1 1 d . . . . .
C40 C 0.1355(6) 0.1808(5) 0.1095(5) 0.0296(15) Uani 1 1 d . . . . .
H40 H 0.1197 0.2452 0.0716 0.036 Uiso 1 1 calc R U . . .
C41 C 0.2065(10) -0.1039(6) 0.2811(7) 0.059(3) Uani 1 1 d . . . . .
H41A H 0.1415 -0.1388 0.2750 0.089 Uiso 1 1 calc R U . . .
H41B H 0.2038 -0.0866 0.3462 0.089 Uiso 1 1 calc R U . . .
H41C H 0.2904 -0.1508 0.2638 0.089 Uiso 1 1 calc R U . . .
C42 C 0.1053(8) 0.1000(6) -0.0330(5) 0.0410(18) Uani 1 1 d . . . . .
H42A H 0.1243 0.0295 -0.0548 0.062 Uiso 1 1 calc R U . . .
H42B H 0.1566 0.1393 -0.0715 0.062 Uiso 1 1 calc R U . . .
H42C H 0.0151 0.1368 -0.0387 0.062 Uiso 1 1 calc R U . . .
B B 0.4398(8) 0.3123(6) 0.8688(6) 0.0335(18) Uani 1 1 d . . . . .
N3 N 0.2899(5) 0.5217(4) 0.1598(4) 0.0258(12) Uani 1 1 d . . . . .
N6 N 0.0852(5) 0.5870(4) 0.1579(4) 0.0264(12) Uani 1 1 d . . . . .
N35 N 0.1559(5) 0.1818(4) 0.1999(4) 0.0259(12) Uani 1 1 d . . . . .
F1 F 0.5443(4) 0.2250(3) 0.8695(4) 0.0605(14) Uani 1 1 d . . . . .
F2 F 0.4403(4) 0.3733(4) 0.7857(3) 0.0464(11) Uani 1 1 d . . . . .
F3 F 0.4460(5) 0.3706(3) 0.9424(3) 0.0530(12) Uani 1 1 d . . . . .
F4 F 0.3292(4) 0.2817(3) 0.8830(4) 0.0545(13) Uani 1 1 d . . . . .
P1 P 0.36533(15) 0.27605(13) 0.28261(12) 0.0236(3) Uani 1 1 d . . . . .
P2 P -0.06010(15) 0.40156(13) 0.26911(12) 0.0240(3) Uani 1 1 d . . . . .
Ir Ir 0.15285(2) 0.32368(2) 0.26531(2) 0.02401(9) Uani 1 1 d D . . . .
H1M H 0.135(7) 0.265(5) 0.366(2) 0.04(2) Uiso 1 1 d D . . . .
H2M H 0.168(9) 0.420(5) 0.316(6) 0.08(3) Uiso 1 1 d D . . . .

loop_
_atom_site_aniso_label
_atom_site_aniso_U_11
_atom_site_aniso_U_22
_atom_site_aniso_U_33
_atom_site_aniso_U_23
_atom_site_aniso_U_13
_atom_site_aniso_U_12
C1 0.027(3) 0.026(3) 0.028(3) -0.006(3) -0.002(3) -0.007(3)
C2 0.026(3) 0.028(3) 0.023(3) -0.003(3) 0.000(3) -0.005(3)
C4 0.035(4) 0.027(3) 0.025(3) -0.007(3) 0.001(3) -0.010(3)
C5 0.031(4) 0.027(3) 0.027(4) -0.005(3) 0.004(3) -0.005(3)
C7 0.021(3) 0.026(3) 0.031(4) -0.007(3) 0.003(3) -0.007(3)
C8 0.021(3) 0.025(3) 0.024(3) -0.007(3) -0.001(2) -0.004(3)
C9 0.022(3) 0.029(3) 0.030(4) -0.002(3) -0.001(3) -0.004(3)
C10 0.020(3) 0.024(3) 0.038(4) -0.007(3) 0.001(3) -0.004(3)
C11 0.029(4) 0.037(4) 0.026(4) -0.001(3) -0.002(3) -0.013(3)
C12 0.028(4) 0.053(5) 0.030(4) -0.009(3) -0.001(3) -0.009(3)
C13 0.043(5) 0.069(6) 0.027(4) -0.002(4) 0.005(3) -0.022(4)
C14 0.048(5) 0.067(6) 0.027(4) 0.005(4) -0.009(4) -0.022(4)
C15 0.034(4) 0.072(6) 0.042(5) 0.000(4) -0.014(4) -0.002(4)
C16 0.032(4) 0.057(5) 0.035(4) -0.008(4) -0.005(3) -0.008(4)
C17 0.020(3) 0.027(3) 0.033(4) -0.007(3) 0.000(3) -0.008(3)
C18 0.032(4) 0.030(4) 0.034(4) 0.000(3) 0.002(3) -0.002(3)
C19 0.037(4) 0.019(3) 0.069(6) 0.007(3) -0.010(4) -0.007(3)
C20 0.028(4) 0.029(4) 0.056(5) -0.017(3) 0.003(3) -0.004(3)
C21 0.029(4) 0.028(3) 0.043(4) -0.012(3) 0.001(3) -0.006(3)
C22 0.023(3) 0.022(3) 0.038(4) -0.006(3) -0.001(3) -0.003(3)
C23 0.024(3) 0.024(3) 0.032(4) -0.007(3) 0.002(3) -0.004(3)
C24 0.029(4) 0.045(4) 0.033(4) -0.013(3) 0.005(3) -0.004(3)
C25 0.040(5) 0.055(5) 0.035(4) -0.012(4) -0.002(3) -0.009(4)
C26 0.044(5) 0.052(5) 0.030(4) -0.009(3) 0.011(3) -0.014(4)
C27 0.028(4) 0.048(4) 0.040(4) -0.009(3) 0.005(3) -0.012(3)
C28 0.028(4) 0.040(4) 0.032(4) -0.007(3) 0.000(3) -0.006(3)
C29 0.020(3) 0.037(4) 0.028(4) -0.015(3) 0.003(3) -0.009(3)
C30 0.028(4) 0.050(4) 0.029(4) -0.003(3) 0.001(3) -0.015(3)
C31 0.035(4) 0.071(6) 0.024(4) -0.009(3) 0.004(3) -0.030(4)
C32 0.033(4) 0.079(6) 0.035(4) -0.032(4) 0.011(3) -0.027(4)
C33 0.029(4) 0.041(4) 0.064(6) -0.027(4) 0.005(4) -0.009(3)
C34 0.021(3) 0.033(4) 0.053(5) -0.018(3) -0.004(3) -0.005(3)
C36 0.021(3) 0.029(4) 0.043(4) -0.010(3) -0.006(3) -0.003(3)
C37 0.025(4) 0.024(3) 0.058(5) -0.009(3) -0.011(3) 0.002(3)
C38 0.030(4) 0.026(4) 0.050(5) -0.017(3) -0.007(3) -0.001(3)
C39 0.019(3) 0.038(4) 0.048(4) -0.015(3) 0.000(3) -0.005(3)
C40 0.025(3) 0.029(3) 0.036(4) -0.010(3) 0.002(3) -0.008(3)
C41 0.079(7) 0.029(4) 0.069(6) -0.011(4) -0.033(5) -0.003(4)
C42 0.043(5) 0.043(4) 0.041(4) -0.021(3) 0.001(3) -0.014(4)
B 0.029(4) 0.031(4) 0.040(5) -0.009(3) 0.005(4) -0.008(3)
N3 0.026(3) 0.025(3) 0.027(3) -0.006(2) 0.004(2) -0.009(2)
N6 0.024(3) 0.025(3) 0.029(3) -0.005(2) -0.002(2) -0.003(2)
N35 0.017(3) 0.026(3) 0.034(3) -0.010(2) -0.002(2) -0.002(2)
F1 0.028(2) 0.033(2) 0.116(5) -0.007(3) 0.002(3) -0.0037(19)
F2 0.052(3) 0.059(3) 0.032(2) -0.004(2) -0.008(2) -0.019(2)
F3 0.086(4) 0.042(3) 0.033(2) -0.007(2) 0.002(2) -0.023(3)
F4 0.029(2) 0.036(2) 0.096(4) 0.005(2) -0.004(2) -0.0082(19)
P1 0.0197(8) 0.0250(8) 0.0254(9) -0.0035(7) -0.0005(6) -0.0051(7)
P2 0.0204(8) 0.0263(8) 0.0252(9) -0.0072(7) 0.0007(7) -0.0055(7)
Ir 0.01960(14) 0.02421(14) 0.02756(15) -0.00783(9) -0.00019(9) -0.00380(9)

loop_
_atom_type_symbol
_atom_type_description
_atom_type_scat_dispersion_real
_atom_type_scat_dispersion_imag
_atom_type_scat_source
C C 0.0033 0.0016 'International Tables Vol C Tables 4.2.6.8 and 6.1.1.4'
H H 0.0000 0.0000 'International Tables Vol C Tables 4.2.6.8 and 6.1.1.4'
B B 0.0013 0.0007 'International Tables Vol C Tables 4.2.6.8 and 6.1.1.4'
N N 0.0061 0.0033 'International Tables Vol C Tables 4.2.6.8 and 6.1.1.4'
F F 0.0171 0.0103 'International Tables Vol C Tables 4.2.6.8 and 6.1.1.4'
P P 0.1023 0.0942 'International Tables Vol C Tables 4.2.6.8 and 6.1.1.4'
Cl Cl 0.1484 0.1585 'International Tables Vol C Tables 4.2.6.8 and 6.1.1.4'
Ir Ir -1.4442 7.9887 'International Tables Vol C Tables 4.2.6.8 and 6.1.1.4'

loop_
_geom_angle_atom_site_label_1
_geom_angle_atom_site_label_2
_geom_angle_atom_site_label_3
_geom_angle
Cl1A C43A Cl2A 105.5(15)
Cl1A C43A H43A 110.6
Cl2A C43A H43A 110.6
Cl1A C43A H43B 110.6
Cl2A C43A H43B 110.6
H43A C43A H43B 108.8
Cl2B C43B Cl1B 100.3(11)
Cl2B C43B H43C 111.7
Cl1B C43B H43C 111.7
Cl2B C43B H43D 111.7
Cl1B C43B H43D 111.7
H43C C43B H43D 109.5
C2 C1 Ir 100.9(4)
C2 C1 H1A 111.6
Ir C1 H1A 111.6
C2 C1 H1B 111.6
Ir C1 H1B 111.6
H1A C1 H1B 109.4
N6 C2 N3 107.4(5)
N6 C2 C1 125.9(6)
N3 C2 C1 126.5(6)
C5 C4 N3 107.2(6)
C5 C4 H4 126.4
N3 C4 H4 126.4
C4 C5 N6 107.3(6)
C4 C5 H5 126.4
N6 C5 H5 126.4
N3 C7 C8 113.7(5)
N3 C7 H7A 108.8
C8 C7 H7A 108.8
N3 C7 H7B 108.8
C8 C7 H7B 108.8
H7A C7 H7B 107.7
C7 C8 P1 121.2(4)
C7 C8 H8A 107.0
P1 C8 H8A 107.0
C7 C8 H8B 107.0
P1 C8 H8B 107.0
H8A C8 H8B 106.8
N6 C9 C10 113.5(5)
N6 C9 H9A 108.9
C10 C9 H9A 108.9
N6 C9 H9B 108.9
C10 C9 H9B 108.9
H9A C9 H9B 107.7
C9 C10 P2 122.0(5)
C9 C10 H10A 106.8
P2 C10 H10A 106.8
C9 C10 H10B 106.8
P2 C10 H10B 106.8
H10A C10 H10B 106.7
C12 C11 C16 117.9(6)
C12 C11 P1 120.1(5)
C16 C11 P1 121.5(5)
C11 C12 C13 120.7(7)
C11 C12 H12 119.7
C13 C12 H12 119.7
C14 C13 C12 120.3(8)
C14 C13 H13 119.8
C12 C13 H13 119.8
C13 C14 C15 120.5(7)
C13 C14 H14 119.7
C15 C14 H14 119.7
C14 C15 C16 120.1(7)
C14 C15 H15 120.0
C16 C15 H15 120.0
C15 C16 C11 120.4(7)
C15 C16 H16 119.8
C11 C16 H16 119.8
C22 C17 C18 117.7(6)
C22 C17 P1 120.0(5)
C18 C17 P1 121.9(5)
C17 C18 C19 121.7(7)
C17 C18 H18 119.2
C19 C18 H18 119.2
C20 C19 C18 118.8(7)
C20 C19 H19 120.6
C18 C19 H19 120.6
C19 C20 C21 120.9(7)
C19 C20 H20 119.5
C21 C20 H20 119.5
C20 C21 C22 119.1(7)
C20 C21 H21 120.4
C22 C21 H21 120.4
C17 C22 C21 121.7(6)
C17 C22 H22 119.1
C21 C22 H22 119.1
C24 C23 C28 117.9(6)
C24 C23 P2 121.2(5)
C28 C23 P2 120.9(5)
C25 C24 C23 121.4(7)
C25 C24 H24 119.3
C23 C24 H24 119.3
C26 C25 C24 119.7(7)
C26 C25 H25 120.2
C24 C25 H25 120.2
C27 C26 C25 119.8(7)
C27 C26 H26 120.1
C25 C26 H26 120.1
C26 C27 C28 120.6(7)
C26 C27 H27 119.7
C28 C27 H27 119.7
C27 C28 C23 120.7(7)
C27 C28 H28 119.7
C23 C28 H28 119.7
C34 C29 C30 118.6(6)
C34 C29 P2 117.3(5)
C30 C29 P2 124.0(5)
C31 C30 C29 119.6(7)
C31 C30 H30 120.2
C29 C30 H30 120.2
C30 C31 C32 121.5(7)
C30 C31 H31 119.3
C32 C31 H31 119.3
C31 C32 C33 119.9(7)
C31 C32 H32 120.0
C33 C32 H32 120.0
C32 C33 C34 119.3(8)
C32 C33 H33 120.3
C34 C33 H33 120.3
C33 C34 C29 121.1(7)
C33 C34 H34 119.5
C29 C34 H34 119.5
N35 C36 C37 123.3(7)
N35 C36 H36 118.4
C37 C36 H36 118.4
C38 C37 C36 117.8(7)
C38 C37 C41 122.6(6)
C36 C37 C41 119.6(7)
C37 C38 C39 120.8(6)
C37 C38 H38 119.6
C39 C38 H38 119.6
C38 C39 C40 116.9(7)
C38 C39 C42 123.1(6)
C40 C39 C42 119.9(7)
N35 C40 C39 124.2(7)
N35 C40 H40 117.9
C39 C40 H40 117.9
C37 C41 H41A 109.5
C37 C41 H41B 109.5
H41A C41 H41B 109.5
C37 C41 H41C 109.5
H41A C41 H41C 109.5
H41B C41 H41C 109.5
C39 C42 H42A 109.5
C39 C42 H42B 109.5
H42A C42 H42B 109.5
C39 C42 H42C 109.5
H42A C42 H42C 109.5
H42B C42 H42C 109.5
F2 B F1 110.6(6)
F2 B F3 108.9(6)
F1 B F3 107.9(7)
F2 B F4 110.7(7)
F1 B F4 109.9(6)
F3 B F4 108.8(6)
C2 N3 C4 108.8(5)
C2 N3 C7 124.9(5)
C4 N3 C7 126.2(5)
C2 N6 C5 109.3(5)
C2 N6 C9 124.6(5)
C5 N6 C9 125.9(5)
C40 N35 C36 117.0(6)
C40 N35 Ir 123.7(4)
C36 N35 Ir 119.3(4)
C17 P1 C11 104.9(3)
C17 P1 C8 105.2(3)
C11 P1 C8 96.8(3)
C17 P1 Ir 114.1(2)
C11 P1 Ir 116.8(2)
C8 P1 Ir 116.9(2)
C23 P2 C29 102.5(3)
C23 P2 C10 98.4(3)
C29 P2 C10 105.9(3)
C23 P2 Ir 118.0(2)
C29 P2 Ir 115.4(2)
C10 P2 Ir 114.5(2)
N35 Ir C1 88.3(2)
N35 Ir P2 97.86(14)
C1 Ir P2 89.21(17)
N35 Ir P1 95.28(14)
C1 Ir P1 93.37(17)
P2 Ir P1 166.67(6)
N35 Ir H1M 89(2)
C1 Ir H1M 177(2)
P2 Ir H1M 89(3)
P1 Ir H1M 89(2)
N35 Ir H2M 173(3)
C1 Ir H2M 93(3)
P2 Ir H2M 89(3)
P1 Ir H2M 78(3)
H1M Ir H2M 90(4)

loop_
_geom_bond_atom_site_label_1
_geom_bond_atom_site_label_2
_geom_bond_distance
C43A Cl1A 1.845(19)
C43A Cl2A 1.868(19)
C43A H43A 0.9900
C43A H43B 0.9900
C43B Cl2B 1.843(17)
C43B Cl1B 1.846(17)
C43B H43C 0.9900
C43B H43D 0.9900
C1 C2 1.430(9)
C1 Ir 2.247(6)
C1 H1A 0.9900
C1 H1B 0.9900
C2 N6 1.347(8)
C2 N3 1.350(8)
C4 C5 1.353(9)
C4 N3 1.386(8)
C4 H4 0.9500
C5 N6 1.378(8)
C5 H5 0.9500
C7 N3 1.460(8)
C7 C8 1.524(9)
C7 H7A 0.9900
C7 H7B 0.9900
C8 P1 1.856(6)
C8 H8A 0.9900
C8 H8B 0.9900
C9 N6 1.471(8)
C9 C10 1.528(9)
C9 H9A 0.9900
C9 H9B 0.9900
C10 P2 1.845(6)
C10 H10A 0.9900
C10 H10B 0.9900
C11 C12 1.389(9)
C11 C16 1.397(10)
C11 P1 1.834(7)
C12 C13 1.392(10)
C12 H12 0.9500
C13 C14 1.345(11)
C13 H13 0.9500
C14 C15 1.379(11)
C14 H14 0.9500
C15 C16 1.382(11)
C15 H15 0.9500
C16 H16 0.9500
C17 C22 1.385(9)
C17 C18 1.392(9)
C17 P1 1.815(6)
C18 C19 1.401(10)
C18 H18 0.9500
C19 C20 1.378(11)
C19 H19 0.9500
C20 C21 1.386(10)
C20 H20 0.9500
C21 C22 1.391(9)
C21 H21 0.9500
C22 H22 0.9500
C23 C24 1.392(10)
C23 C28 1.394(9)
C23 P2 1.815(7)
C24 C25 1.383(10)
C24 H24 0.9500
C25 C26 1.380(11)
C25 H25 0.9500
C26 C27 1.376(10)
C26 H26 0.9500
C27 C28 1.379(10)
C27 H27 0.9500
C28 H28 0.9500
C29 C34 1.399(9)
C29 C30 1.402(10)
C29 P2 1.820(6)
C30 C31 1.374(10)
C30 H30 0.9500
C31 C32 1.378(12)
C31 H31 0.9500
C32 C33 1.385(12)
C32 H32 0.9500
C33 C34 1.386(10)
C33 H33 0.9500
C34 H34 0.9500
C36 N35 1.345(9)
C36 C37 1.394(9)
C36 H36 0.9500
C37 C38 1.370(10)
C37 C41 1.511(11)
C38 C39 1.387(10)
C38 H38 0.9500
C39 C40 1.387(9)
C39 C42 1.497(10)
C40 N35 1.339(8)
C40 H40 0.9500
C41 H41A 0.9800
C41 H41B 0.9800
C41 H41C 0.9800
C42 H42A 0.9800
C42 H42B 0.9800
C42 H42C 0.9800
B F2 1.375(9)
B F1 1.378(9)
B F3 1.391(9)
B F4 1.392(9)
N35 Ir 2.190(5)
P1 Ir 2.2751(17)
P2 Ir 2.2733(17)
Ir H1M 1.598(10)
Ir H2M 1.597(10)
